data_2200122
loop_
_publ_author_name
'Mori, Akira'
'Kubo, Kanji'
' Yin, Bing Zhu'
' Takeshita, Hitoshi'

_publ_section_title 2-(7-Isopropyl-2-methylcyclohepta[<i>b</i>]thiophen-8-ylidene)propanedinitrile
_journal_issue 2
_journal_name_full 'Acta Crystallographica Section E'
_journal_page_first o118
_journal_page_last o119
_journal_paper_doi 10.1107/S1600536801001064
_journal_volume 57
_journal_year 2001
_chemical_formula_iupac 'C16 H14 N2 S'
_chemical_formula_moiety 'C16 H14 N2 S'
_chemical_formula_sum 'C16 H14 N2 S'
_chemical_formula_weight 266.35
_chemical_melting_point 107.5(5)
_chemical_name_systematic
;
 ?
;
_space_group_IT_number 14
_symmetry_cell_setting monoclinic
_symmetry_space_group_name_Hall '-P 2yab'
_symmetry_space_group_name_H-M 'P 1 21/a 1'
_cell_angle_alpha 90.00
_cell_angle_beta 100.647(5)
_cell_angle_gamma 90.00
_cell_formula_units_Z 4
_cell_length_a 17.174(5)
_cell_length_b 7.380(5)
_cell_length_c 11.393(5)
_cell_measurement_reflns_used 20
_cell_measurement_temperature 296(2)
_cell_measurement_theta_max 18.0
_cell_measurement_theta_min 10.1
_cell_volume 1419.1(12)
_computing_cell_refinement ' CAD-4 Software'
_computing_data_collection ' CAD-4 Software (Enraf-Nonius, 1989)'
_computing_data_reduction ' MolEN (Fair, 1990)'
_computing_molecular_graphics 'Xtal_GX (Hall & du Boulay, 1995)'
_computing_publication_material SHELXL97
_computing_structure_refinement 'SHELXL97 (Sheldrick, 1997)'
_computing_structure_solution ' SIR97 (Altomare et al., 1997)'
_diffrn_ambient_temperature 296(2)
_diffrn_measured_fraction_theta_full .999
_diffrn_measured_fraction_theta_max .999
_diffrn_measurement_device_type 'Enraf-Nonius FR590'
_diffrn_measurement_method \w-2\q
_diffrn_radiation_monochromator graphite
_diffrn_radiation_source 'fine-focus sealed tube'
_diffrn_radiation_type MoK\a
_diffrn_radiation_wavelength .71073
_diffrn_reflns_av_R_equivalents .0390
_diffrn_reflns_av_sigmaI/netI .1202
_diffrn_reflns_limit_h_max 21
_diffrn_reflns_limit_h_min -21
_diffrn_reflns_limit_k_max 0
_diffrn_reflns_limit_k_min -9
_diffrn_reflns_limit_l_max 0
_diffrn_reflns_limit_l_min -14
_diffrn_reflns_number 3016
_diffrn_reflns_theta_full 26.3
_diffrn_reflns_theta_max 26.29
_diffrn_reflns_theta_min 2.74
_diffrn_standards_decay_% .5
_diffrn_standards_interval_time 120
_diffrn_standards_number 3
_exptl_absorpt_coefficient_mu .215
_exptl_absorpt_correction_T_max 1.000
_exptl_absorpt_correction_T_min .959
_exptl_absorpt_correction_type '\y scan'
_exptl_absorpt_process_details '(North et al., 1968)'
_exptl_crystal_colour red
_exptl_crystal_density_diffrn 1.247
_exptl_crystal_density_meas ?
_exptl_crystal_description prism
_exptl_crystal_F_000 560
_exptl_crystal_size_max .27
_exptl_crystal_size_mid .27
_exptl_crystal_size_min .23
_refine_diff_density_max .275
_refine_diff_density_min -.287
_refine_ls_extinction_method none
_refine_ls_goodness_of_fit_ref .994
_refine_ls_hydrogen_treatment constr
_refine_ls_matrix_type full
_refine_ls_number_parameters 172
_refine_ls_number_reflns 2871
_refine_ls_number_restraints 0
_refine_ls_restrained_S_all .994
_refine_ls_R_factor_all .172
_refine_ls_R_factor_gt .052
_refine_ls_shift/su_max <0.001
_refine_ls_shift/su_mean <0.001
_refine_ls_structure_factor_coef Fsqd
_refine_ls_weighting_details 'calc w = 1/[\s^2^(Fo^2^)+(0.0580P)^2^+0.0071P] where P = (Fo^2^+2Fc^2^)/3'
_refine_ls_weighting_scheme calc
_refine_ls_wR_factor_ref .143
_reflns_number_gt 1396
_reflns_number_total 2871
_reflns_threshold_expression I>2\s(I)
_cod_data_source_file cf6037.cif
_cod_data_source_block 1
_cod_depositor_comments
;
The following automatic conversions were performed:

'_chemical_melting_point' value '107--108' was changed to '107.5(5)'
- the average value was taken and precision was estimated.

Automatic conversion script
Id: cif_fix_values 1646 2011-03-28 12:23:43Z adriana 

The following automatic conversions were performed:

'_chemical_melting_point' value '107--108' was changed to '107.5(5)'
- the average value was taken and precision was estimated.

Automatic conversion script
Id: cif_fix_values 1715 2011-07-08 13:25:40Z adriana 

The following automatic conversions were performed:

'_exptl_crystal_density_meas' value 'not measured' was changed to '?'
- the value is perceived as not measured.

Automatic conversion script
Id: cif_fix_values 3008 2015-01-20 13:52:24Z robertas 
;
_cod_original_sg_symbol_H-M 'P 21/a'
_cod_database_code 2200122

loop_
_symmetry_equiv_pos_as_xyz
'x, y, z'
'-x+1/2, y+1/2, -z'
'-x, -y, -z'
'x-1/2, -y-1/2, z'

loop_
_atom_site_label
_atom_site_fract_x
_atom_site_fract_y
_atom_site_fract_z
_atom_site_U_iso_or_equiv
_atom_site_adp_type
_atom_site_calc_flag
_atom_site_refinement_flags
_atom_site_occupancy
_atom_site_disorder_assembly
_atom_site_disorder_group
_atom_site_type_symbol
S1 .54532(5) .19535(14) .38292(8) .0499(3) Uani d . 1 . . S
N1 .44857(17) .4131(4) .1162(3) .0595(9) Uani d . 1 . . N
N2 .56520(17) .0975(4) -.1129(3) .0531(8) Uani d . 1 . . N
C1 .62781(16) .1698(4) .1956(3) .0339(7) Uani d . 1 . . C
C2 .62663(18) .2272(4) .3161(3) .0372(8) Uani d . 1 . . C
C3 .68670(19) .3169(4) .3920(3) .0429(8) Uani d . 1 . . C
C4 .7619(2) .3647(5) .3615(3) .0556(10) Uani d . 1 . . C
H4 .7886 .4624 .4021 .067 Uiso calc R 1 . . H
C5 .7970(2) .2827(5) .2808(4) .0580(10) Uani d . 1 . . C
H5 .8433 .3353 .2653 .070 Uiso calc R 1 . . H
C6 .77017(19) .1209(5) .2156(3) .0466(9) Uani d . 1 . . C
H6 .8101 .0499 .1945 .056 Uiso calc R 1 . . H
C7 .69612(18) .0557(5) .1802(3) .0397(8) Uani d . 1 . . C
C8 .56826(17) .2091(4) .1019(3) .0336(7) Uani d . 1 . . C
C9 .50189(19) .3232(5) .1128(3) .0408(8) Uani d . 1 . . C
C10 .56775(17) .1473(4) -.0182(3) .0377(8) Uani d . 1 . . C
C11 .5902(2) .3035(5) .5113(3) .0510(9) Uani d . 1 . . C
C12 .6629(2) .3626(5) .5015(3) .0537(10) Uani d . 1 . . C
H12 .6950 .4281 .5614 .064 Uiso calc R 1 . . H
C13 .5474(3) .3181(6) .6143(3) .0746(13) Uani d . 1 . . C
H13A .4963 .2620 .5933 .112 Uiso calc R 1 . . H
H13B .5410 .4435 .6327 .112 Uiso calc R 1 . . H
H13C .5775 .2581 .6827 .112 Uiso calc R 1 . . H
C14 .6780(2) -.1343(5) .1325(3) .0519(10) Uani d . 1 . . C
H14 .6393 -.1243 .0580 .062 Uiso calc R 1 . . H
C15 .6399(2) -.2411(5) .2199(4) .0700(12) Uani d . 1 . . C
H15A .6279 -.3612 .1895 .105 Uiso calc R 1 . . H
H15B .5918 -.1821 .2305 .105 Uiso calc R 1 . . H
H15C .6756 -.2480 .2953 .105 Uiso calc R 1 . . H
C16 .7498(3) -.2352(6) .1047(4) .0858(14) Uani d . 1 . . C
H16A .7729 -.1667 .0482 .129 Uiso calc R 1 . . H
H16B .7335 -.3517 .0714 .129 Uiso calc R 1 . . H
H16C .7881 -.2507 .1768 .129 Uiso calc R 1 . . H

loop_
_atom_site_aniso_label
_atom_site_aniso_U_11
_atom_site_aniso_U_22
_atom_site_aniso_U_33
_atom_site_aniso_U_12
_atom_site_aniso_U_13
_atom_site_aniso_U_23
S1 .0486(5) .0622(6) .0414(5) -.0025(5) .0148(4) -.0051(5)
N1 .0468(18) .067(2) .066(2) .0139(17) .0140(16) -.0020(18)
N2 .059(2) .065(2) .0351(17) -.0014(16) .0070(14) .0021(16)
C1 .0281(16) .0355(18) .0383(17) -.0053(14) .0066(14) .0011(15)
C2 .0386(18) .0382(18) .0345(17) .0034(15) .0059(14) .0000(15)
C3 .0451(19) .041(2) .0395(18) .0013(17) -.0013(15) .0010(17)
C4 .047(2) .049(2) .063(3) -.0168(19) -.0068(19) .0000(19)
C5 .034(2) .069(3) .070(3) -.009(2) .0083(19) .007(2)
C6 .038(2) .055(2) .047(2) .0081(17) .0102(16) .0075(18)
C7 .0332(18) .052(2) .0341(18) .0040(17) .0058(15) .0033(16)
C8 .0284(16) .0376(18) .0355(17) -.0024(15) .0076(13) -.0012(15)
C9 .0363(19) .045(2) .0404(18) .0005(17) .0060(15) -.0024(17)
C10 .0299(17) .042(2) .039(2) .0012(15) .0003(15) .0062(16)
C11 .066(2) .051(2) .0363(19) .010(2) .0099(17) -.0021(18)
C12 .070(3) .047(2) .038(2) .005(2) -.0076(18) -.0050(17)
C13 .103(3) .084(3) .042(2) .010(3) .028(2) -.003(2)
C14 .053(2) .053(2) .047(2) .0159(19) -.0002(18) -.0060(18)
C15 .064(3) .044(2) .102(3) -.003(2) .013(3) -.001(2)
C16 .096(4) .071(3) .098(3) .030(3) .038(3) -.016(3)

loop_
_atom_type_symbol
_atom_type_description
_atom_type_scat_dispersion_real
_atom_type_scat_dispersion_imag
_atom_type_scat_source
C C .0033 .0016 'International Tables Vol C Tables 4.2.6.8 and 6.1.1.4'
H H .0000 .0000 'International Tables Vol C Tables 4.2.6.8 and 6.1.1.4'
N N .0061 .0033 'International Tables Vol C Tables 4.2.6.8 and 6.1.1.4'
S S .1246 .1234 'International Tables Vol C Tables 4.2.6.8 and 6.1.1.4'

loop_
_geom_angle_atom_site_label_1
_geom_angle_atom_site_label_2
_geom_angle_atom_site_label_3
_geom_angle
C11 S1 C2 92.27(17)
C8 C1 C2 122.8(3)
C8 C1 C7 121.6(3)
C2 C1 C7 115.5(3)
C3 C2 C1 126.5(3)
C3 C2 S1 111.1(2)
C1 C2 S1 122.4(2)
C2 C3 C12 111.0(3)
C2 C3 C4 124.3(3)
C12 C3 C4 124.6(3)
C5 C4 C3 126.4(3)
C5 C4 H4 116.8
C3 C4 H4 116.8
C4 C5 C6 126.2(3)
C4 C5 H5 116.9
C6 C5 H5 116.9
C7 C6 C5 130.2(3)
C7 C6 H6 114.9
C5 C6 H6 114.9
C6 C7 C1 119.0(3)
C6 C7 C14 123.8(3)
C1 C7 C14 117.0(3)
C1 C8 C10 123.2(3)
C1 C8 C9 123.2(3)
C10 C8 C9 113.6(3)
N1 C9 C8 177.1(4)
N2 C10 C8 178.1(3)
C12 C11 C13 129.7(4)
C12 C11 S1 110.9(3)
C13 C11 S1 119.4(3)
C11 C12 C3 114.7(3)
C11 C12 H12 122.7
C3 C12 H12 122.7
C11 C13 H13A 109.5
C11 C13 H13B 109.5
H13A C13 H13B 109.5
C11 C13 H13C 109.5
H13A C13 H13C 109.5
H13B C13 H13C 109.5
C15 C14 C7 109.3(3)
C15 C14 C16 110.4(3)
C7 C14 C16 114.0(3)
C15 C14 H14 107.6
C7 C14 H14 107.6
C16 C14 H14 107.6
C14 C15 H15A 109.5
C14 C15 H15B 109.5
H15A C15 H15B 109.5
C14 C15 H15C 109.5
H15A C15 H15C 109.5
H15B C15 H15C 109.5
C14 C16 H16A 109.5
C14 C16 H16B 109.5
H16A C16 H16B 109.5
C14 C16 H16C 109.5
H16A C16 H16C 109.5
H16B C16 H16C 109.5

loop_
_geom_bond_atom_site_label_1
_geom_bond_atom_site_label_2
_geom_bond_site_symmetry_2
_geom_bond_distance
_geom_bond_publ_flag
S1 C11 . 1.719(4) yes
S1 C2 . 1.725(3) yes
N1 C9 . 1.137(4) yes
N2 C10 . 1.133(4) yes
C1 C8 . 1.366(4) yes
C1 C2 . 1.441(4) yes
C1 C7 . 1.480(4) yes
C2 C3 . 1.386(4) yes
C3 C12 . 1.422(5) yes
C3 C4 . 1.442(5) yes
C4 C5 . 1.334(5) yes
C4 H4 . .930 ?
C5 C6 . 1.436(5) yes
C5 H5 . .930 ?
C6 C7 . 1.350(4) yes
C6 H6 . .930 ?
C7 C14 . 1.515(5) ?
C8 C10 . 1.441(4) yes
C8 C9 . 1.441(5) yes
C11 C12 . 1.346(5) yes
C11 C13 . 1.499(5) ?
C12 H12 . .930 ?
C13 H13A . .960 ?
C13 H13B . .960 ?
C13 H13C . .960 ?
C14 C15 . 1.512(5) ?
C14 C16 . 1.522(5) ?
C14 H14 . .980 ?
C15 H15A . .960 ?
C15 H15B . .960 ?
C15 H15C . .960 ?
C16 H16A . .960 ?
C16 H16B . .960 ?
C16 H16C . .960 ?

loop_
_geom_torsion_atom_site_label_1
_geom_torsion_atom_site_label_2
_geom_torsion_atom_site_label_3
_geom_torsion_atom_site_label_4
_geom_torsion
_geom_torsion_publ_flag
C8 C1 C2 C3 -129.2(4) ?
C7 C1 C2 C3 54.0(4) ?
C8 C1 C2 S1 48.9(4) ?
C7 C1 C2 S1 -127.8(3) ?
C11 S1 C2 C3 .7(3) ?
C11 S1 C2 C1 -177.7(3) ?
C1 C2 C3 C12 176.2(3) ?
S1 C2 C3 C12 -2.1(4) ?
C1 C2 C3 C4 -1.1(5) ?
S1 C2 C3 C4 -179.4(3) ?
C2 C3 C4 C5 -25.1(6) ?
C12 C3 C4 C5 158.0(4) ?
C3 C4 C5 C6 -5.8(6) ?
C4 C5 C6 C7 29.9(6) ?
C5 C6 C7 C1 7.8(5) ?
C5 C6 C7 C14 -167.9(3) ?
C8 C1 C7 C6 125.4(3) ?
C2 C1 C7 C6 -57.8(4) ?
C8 C1 C7 C14 -58.6(4) ?
C2 C1 C7 C14 118.2(3) ?
C2 C1 C8 C10 -178.0(3) ?
C7 C1 C8 C10 -1.4(5) ?
C2 C1 C8 C9 5.0(5) ?
C7 C1 C8 C9 -178.4(3) ?
C2 S1 C11 C12 1.0(3) ?
C2 S1 C11 C13 -178.4(3) ?
C13 C11 C12 C3 176.8(4) ?
S1 C11 C12 C3 -2.4(4) ?
C2 C3 C12 C11 3.0(4) ?
C4 C3 C12 C11 -179.7(3) ?
C6 C7 C14 C15 112.8(4) ?
C1 C7 C14 C15 -63.0(4) yes
C6 C7 C14 C16 -11.3(5) ?
C1 C7 C14 C16 172.9(3) yes

loop_
_cod_related_entry_id
_cod_related_entry_database
_cod_related_entry_code
1 ChemSpider 21133018
